data_2015862
loop_
_publ_author_name
'Kelson, Eric P.'
'Dean, Norman S.'
'Algar\'in, Edgar'

_publ_section_title
;Aquabis(3-methoxy-2-pyridonato)(2,2':6',2''-terpyridine)ruthenium(II)--acetonitrile--water
 (1/1/1)
;
_journal_coeditor_code GZ3063
_journal_issue 3
_journal_name_full 'Acta Crystallographica Section C'
_journal_page_first m108
_journal_page_last m110
_journal_paper_doi 10.1107/S0108270107004246
_journal_volume 63
_journal_year 2007
_chemical_formula_iupac '[Ru (C6 H6 N O2)2 (C15 H11 N3) (H2 O)], C2 H3 N, H2 O'
_chemical_formula_moiety 'C27 H25 N5 O5 Ru, H2 O, C2 H3 N'
_chemical_formula_sum 'C29 H30 N6 O6 Ru'
_chemical_formula_weight 659.66
_chemical_name_systematic
;
Aquabis(3-methoxy-2-pyridonato)(2,2':6',2''-
terpyridine)ruthenium(II)--acetonitrile--water (1/1/1)
;
_space_group_IT_number 14
_symmetry_cell_setting monoclinic
_symmetry_space_group_name_Hall '-P 2ybc'
_symmetry_space_group_name_H-M 'P 1 21/c 1'
_atom_sites_solution_hydrogens geom
_atom_sites_solution_primary direct
_atom_sites_solution_secondary difmap
_audit_creation_method SHELXL-97
_cell_angle_alpha 90
_cell_angle_beta 101.720(9)
_cell_angle_gamma 90
_cell_formula_units_Z 4
_cell_length_a 9.5695(10)
_cell_length_b 13.8950(16)
_cell_length_c 22.229(3)
_cell_measurement_reflns_used 2855
_cell_measurement_temperature 100
_cell_measurement_theta_max 20.7
_cell_measurement_theta_min 2.13
_cell_volume 2894.1(6)
_computing_cell_refinement 'CrysAlis CCD'
_computing_data_collection 'CrysAlis CCD (Oxford Diffraction, 2006)'
_computing_data_reduction 'CrysAlis RED (Oxford Diffraction, 2006)'
_computing_molecular_graphics 'ORTEP-3 for Windows (Farrugia, 1997)'
_computing_publication_material 'SHELXL97 and WinGX (Farrugia, 1999)'
_computing_structure_refinement 'SHELXL97 (Sheldrick, 1997)'
_computing_structure_solution 'SHELXS97 (Sheldrick, 1997)'
_diffrn_ambient_temperature 100
_diffrn_measured_fraction_theta_full 0.961
_diffrn_measured_fraction_theta_max 0.961
_diffrn_measurement_device_type 'Oxford Diffraction Sapphire 3CCD'
_diffrn_measurement_method '\f and \w'
_diffrn_radiation_monochromator graphite
_diffrn_radiation_source 'fine-focus sealed tube'
_diffrn_radiation_type MoK\a
_diffrn_radiation_wavelength 0.71073
_diffrn_reflns_av_R_equivalents 0.036
_diffrn_reflns_av_sigmaI/netI 0.0517
_diffrn_reflns_limit_h_max 13
_diffrn_reflns_limit_h_min -13
_diffrn_reflns_limit_k_max 19
_diffrn_reflns_limit_k_min -19
_diffrn_reflns_limit_l_max 31
_diffrn_reflns_limit_l_min -31
_diffrn_reflns_number 55112
_diffrn_reflns_theta_full 30
_diffrn_reflns_theta_max 30
_diffrn_reflns_theta_min 3.93
_diffrn_standards_decay_% 0
_diffrn_standards_number 0
_exptl_absorpt_coefficient_mu 0.595
_exptl_absorpt_correction_T_max 0.9437
_exptl_absorpt_correction_T_min 0.8629
_exptl_absorpt_correction_type multi-scan
_exptl_absorpt_process_details '(CrysAlis RED; Oxford Diffraction, 2006)'
_exptl_crystal_colour black
_exptl_crystal_density_diffrn 1.514
_exptl_crystal_density_method 'not measured'
_exptl_crystal_description irregular
_exptl_crystal_F_000 1352
_exptl_crystal_size_max 0.4
_exptl_crystal_size_mid 0.2
_exptl_crystal_size_min 0.1
_refine_diff_density_max 1.884
_refine_diff_density_min -0.754
_refine_ls_extinction_method none
_refine_ls_goodness_of_fit_ref 1.091
_refine_ls_hydrogen_treatment mixed
_refine_ls_matrix_type full
_refine_ls_number_parameters 406
_refine_ls_number_reflns 8112
_refine_ls_number_restraints 9
_refine_ls_restrained_S_all 1.09
_refine_ls_R_factor_all 0.0590
_refine_ls_R_factor_gt 0.0571
_refine_ls_shift/su_max 0.001
_refine_ls_shift/su_mean 0
_refine_ls_structure_factor_coef Fsqd
_refine_ls_weighting_details 'calc w=1/[\s^2^(Fo^2^)+(0.0261P)^2^+10.7726P] where P=(Fo^2^+2Fc^2^)/3'
_refine_ls_weighting_scheme calc
_refine_ls_wR_factor_gt 0.1138
_refine_ls_wR_factor_ref 0.1149
_reflns_number_gt 7939
_reflns_number_total 8112
_reflns_threshold_expression I>2\s(I)
_cod_data_source_file gz3063.cif
_cod_data_source_block II
_cod_original_sg_symbol_H-M 'P 21/c'
_cod_database_code 2015862
_cod_database_fobs_code 2015862

loop_
_symmetry_equiv_pos_as_xyz
'x, y, z'
'-x, y+1/2, -z+1/2'
'-x, -y, -z'
'x, -y-1/2, z-1/2'

loop_
_atom_site_type_symbol
_atom_site_label
_atom_site_fract_x
_atom_site_fract_y
_atom_site_fract_z
_atom_site_U_iso_or_equiv
_atom_site_adp_type
_atom_site_calc_flag
_atom_site_refinement_flags
_atom_site_occupancy
_atom_site_disorder_assembly
_atom_site_disorder_group
Ru Ru1 0.68439(2) 0.854477(17) 0.803548(10) 0.01668(7) Uani d . 1 . .
O O1 0.8306(2) 0.74579(16) 0.78384(10) 0.0219(4) Uani d D 1 . .
H H1A 0.907(3) 0.764(4) 0.806(2) 0.056(16) Uiso d D 1 . .
H H1B 0.834(5) 0.761(4) 0.7480(12) 0.057(15) Uiso d D 1 . .
O O2 1.0154(2) 0.83963(19) 0.86140(10) 0.0268(5) Uani d . 1 . .
O O3 1.1737(2) 0.86060(19) 0.97088(10) 0.0295(5) Uani d . 1 . .
O O4 0.7930(2) 0.82110(19) 0.67716(10) 0.0283(5) Uani d . 1 . .
O O5 0.6797(3) 0.8431(2) 0.56049(11) 0.0338(6) Uani d . 1 . .
N N1 0.7860(3) 0.98258(18) 0.78912(11) 0.0197(5) Uani d . 1 . .
N N2 0.5489(3) 0.94547(17) 0.82426(11) 0.0170(4) Uani d . 1 . .
N N3 0.5389(2) 0.76007(17) 0.82545(11) 0.0164(4) Uani d . 1 . .
N N4 0.8036(3) 0.85497(18) 0.89526(11) 0.0172(4) Uani d . 1 . .
N N5 0.5823(3) 0.85421(17) 0.70897(11) 0.0167(4) Uani d . 1 . .
C C1 0.9080(3) 0.9967(2) 0.77021(14) 0.0219(6) Uani d . 1 . .
H H1 0.9553 0.9437 0.7584 0.026 Uiso calc R 1 . .
C C2 0.9672(4) 1.0877(2) 0.76742(15) 0.0253(6) Uani d . 1 . .
H H2 1.0517 1.0951 0.7533 0.03 Uiso calc R 1 . .
C C3 0.8989(4) 1.1671(2) 0.78585(15) 0.0271(7) Uani d . 1 . .
H H3 0.9388 1.2281 0.7858 0.032 Uiso calc R 1 . .
C C4 0.7706(3) 1.1541(2) 0.80431(14) 0.0238(6) Uani d . 1 . .
H H4 0.7224 1.2066 0.8162 0.029 Uiso calc R 1 . .
C C5 0.7138(3) 1.0614(2) 0.80495(13) 0.0192(5) Uani d . 1 . .
C C6 0.5755(3) 1.0408(2) 0.82248(13) 0.0195(5) Uani d . 1 . .
C C7 0.4762(3) 1.1071(2) 0.83516(13) 0.0220(6) Uani d . 1 . .
H H7 0.4932 1.1728 0.8332 0.026 Uiso calc R 1 . .
C C8 0.3513(3) 1.0738(2) 0.85076(14) 0.0241(6) Uani d . 1 . .
H H8 0.2838 1.1175 0.8588 0.029 Uiso calc R 1 . .
C C9 0.3264(3) 0.9746(2) 0.85441(14) 0.0222(6) Uani d . 1 . .
H H9 0.2438 0.9518 0.8655 0.027 Uiso calc R 1 . .
C C10 0.4287(3) 0.9111(2) 0.84104(13) 0.0179(5) Uani d . 1 . .
C C11 0.4247(3) 0.8048(2) 0.84274(13) 0.0172(5) Uani d . 1 . .
C C12 0.3167(3) 0.7516(2) 0.86093(14) 0.0211(6) Uani d . 1 . .
H H12 0.24 0.7826 0.8723 0.025 Uiso calc R 1 . .
C C13 0.3254(3) 0.6521(2) 0.86178(14) 0.0243(6) Uani d . 1 . .
H H13 0.2548 0.6157 0.8742 0.029 Uiso calc R 1 . .
C C14 0.4393(4) 0.6071(2) 0.84411(14) 0.0246(6) Uani d . 1 . .
H H14 0.4455 0.5403 0.8442 0.029 Uiso calc R 1 . .
C C15 0.5442(3) 0.6626(2) 0.82627(13) 0.0204(6) Uani d . 1 . .
H H15 0.6208 0.6319 0.8145 0.024 Uiso calc R 1 . .
C C16 0.9496(3) 0.8523(2) 0.90556(13) 0.0198(5) Uani d . 1 . .
C C17 1.0293(3) 0.8625(2) 0.96770(14) 0.0239(6) Uani d . 1 . .
C C18 0.9619(4) 0.8716(3) 1.01597(15) 0.0313(7) Uani d . 1 . .
H H18 1.0137 0.8777 1.056 0.038 Uiso calc R 1 . .
C C19 0.8113(4) 0.8716(3) 1.00338(15) 0.0325(8) Uani d . 1 . .
H H19 0.7621 0.8769 1.0353 0.039 Uiso calc R 1 . .
C C20 0.7385(4) 0.8636(2) 0.94423(14) 0.0246(6) Uani d . 1 . .
H H20 0.6393 0.8641 0.9368 0.03 Uiso calc R 1 . .
C C21 1.2618(4) 0.8666(3) 1.03122(16) 0.0368(8) Uani d . 1 . .
H H21A 1.2406 0.9249 1.0507 0.055 Uiso calc R 1 . .
H H21B 1.3604 0.8665 1.0282 0.055 Uiso calc R 1 . .
H H21C 1.2433 0.8123 1.0552 0.055 Uiso calc R 1 . .
C C22 0.6600(3) 0.8430(2) 0.66391(13) 0.0213(6) Uani d . 1 . .
C C23 0.5886(4) 0.8531(2) 0.60037(13) 0.0237(6) Uani d . 1 . .
C C24 0.4456(4) 0.8693(2) 0.58470(14) 0.0258(6) Uani d . 1 . .
H H24 0.4001 0.8748 0.5437 0.031 Uiso calc R 1 . .
C C25 0.3682(4) 0.8775(2) 0.63204(15) 0.0265(6) Uani d . 1 . .
H H25 0.2701 0.8878 0.6228 0.032 Uiso calc R 1 . .
C C26 0.4396(3) 0.8700(2) 0.69167(15) 0.0221(6) Uani d . 1 . .
H H26 0.3872 0.8762 0.7224 0.026 Uiso calc R 1 . .
C C27 0.6188(5) 0.8566(3) 0.49665(16) 0.0419(9) Uani d . 1 . .
H H27A 0.5426 0.8114 0.4841 0.063 Uiso calc R 1 . .
H H27B 0.6908 0.8466 0.4729 0.063 Uiso calc R 1 . .
H H27C 0.5822 0.9209 0.4902 0.063 Uiso calc R 1 . .
N N1S 1.1202(7) 0.6086(5) 0.9957(3) 0.100(2) Uani d . 1 . .
C C1S 1.0325(6) 0.5973(4) 0.9538(2) 0.0565(12) Uani d . 1 . .
C C2S 0.9285(7) 0.5868(5) 0.9004(3) 0.0691(16) Uani d . 1 . .
H H2SA 0.9159 0.6469 0.8786 0.104 Uiso calc R 1 . .
H H2SB 0.8399 0.5681 0.911 0.104 Uiso calc R 1 . .
H H2SC 0.9578 0.5383 0.8748 0.104 Uiso calc R 1 . .
O O1WA 1.0185(7) 0.8383(7) 0.6162(3) 0.0286(10) Uiso d PD 0.447(12) A 1
H H1WA 1.036(13) 0.872(6) 0.647(3) 0.043 Uiso d PD 0.447(12) A 1
H H2WA 1.004(11) 0.783(3) 0.625(4) 0.043 Uiso d PD 0.447(12) A 1
O O1WB 1.0160(9) 0.8718(8) 0.6260(4) 0.0286(10) Uiso d PD 0.382(11) B 2
H H1WB 1.002(11) 0.929(2) 0.633(5) 0.043 Uiso d PD 0.382(11) B 2
H H2WB 0.952(9) 0.843(7) 0.639(6) 0.043 Uiso d PD 0.382(11) B 2
O O2WC 0.9583(18) 0.8538(11) 0.5918(7) 0.0286(10) Uiso d P 0.171(6) C 3

loop_
_atom_site_aniso_label
_atom_site_aniso_U_11
_atom_site_aniso_U_22
_atom_site_aniso_U_33
_atom_site_aniso_U_12
_atom_site_aniso_U_13
_atom_site_aniso_U_23
Ru1 0.01503(12) 0.01798(11) 0.01807(11) 0.00066(8) 0.00578(8) -0.00032(8)
O1 0.0208(11) 0.0243(11) 0.0209(10) 0.0051(8) 0.0048(9) -0.0017(8)
O2 0.0184(11) 0.0440(14) 0.0193(10) 0.0036(9) 0.0068(8) -0.0017(9)
O3 0.0202(12) 0.0440(14) 0.0221(10) 0.0015(10) -0.0010(9) -0.0014(10)
O4 0.0230(12) 0.0401(13) 0.0231(10) 0.0050(10) 0.0074(9) -0.0002(10)
O5 0.0373(14) 0.0464(15) 0.0196(10) 0.0059(12) 0.0102(10) -0.0010(10)
N1 0.0196(12) 0.0225(12) 0.0163(10) -0.0016(9) 0.0019(9) 0.0010(9)
N2 0.0168(12) 0.0180(11) 0.0169(10) 0.0005(9) 0.0052(9) 0.0001(8)
N3 0.0134(11) 0.0195(11) 0.0166(10) 0.0031(8) 0.0034(8) 0.0002(8)
N4 0.0167(11) 0.0185(10) 0.0172(10) 0.0006(9) 0.0051(9) 0.0000(9)
N5 0.0162(11) 0.0159(10) 0.0178(10) -0.0017(9) 0.0030(9) -0.0010(8)
C1 0.0192(14) 0.0250(14) 0.0224(13) -0.0019(11) 0.0061(11) -0.0001(11)
C2 0.0245(16) 0.0254(15) 0.0269(14) -0.0059(12) 0.0071(12) 0.0038(12)
C3 0.0300(17) 0.0238(15) 0.0279(15) -0.0087(12) 0.0073(13) 0.0002(12)
C4 0.0254(16) 0.0213(14) 0.0257(14) -0.0013(12) 0.0078(12) -0.0017(11)
C5 0.0232(15) 0.0186(12) 0.0164(12) 0.0001(11) 0.0055(11) 0.0015(10)
C6 0.0206(14) 0.0220(13) 0.0162(12) -0.0007(11) 0.0043(10) 0.0011(10)
C7 0.0275(16) 0.0176(12) 0.0208(13) 0.0015(11) 0.0049(12) 0.0002(10)
C8 0.0271(16) 0.0211(14) 0.0253(14) 0.0091(12) 0.0081(12) -0.0005(11)
C9 0.0194(14) 0.0243(14) 0.0243(14) 0.0028(11) 0.0077(11) 0.0002(11)
C10 0.0150(13) 0.0201(13) 0.0194(12) -0.0001(10) 0.0056(10) 0.0003(10)
C11 0.0143(13) 0.0195(12) 0.0174(12) 0.0004(10) 0.0023(10) -0.0005(10)
C12 0.0158(14) 0.0254(14) 0.0228(13) -0.0012(11) 0.0057(11) 0.0003(11)
C13 0.0236(15) 0.0254(15) 0.0243(14) -0.0085(12) 0.0058(12) 0.0012(11)
C14 0.0300(17) 0.0193(13) 0.0228(14) -0.0027(12) 0.0016(12) 0.0004(11)
C15 0.0236(15) 0.0182(13) 0.0189(12) 0.0041(10) 0.0032(11) 0.0000(10)
C16 0.0188(14) 0.0220(13) 0.0183(12) -0.0004(11) 0.0031(10) 0.0022(10)
C17 0.0220(15) 0.0284(15) 0.0196(13) 0.0008(12) 0.0003(11) 0.0013(11)
C18 0.0329(19) 0.043(2) 0.0165(13) 0.0030(15) 0.0018(12) -0.0005(13)
C19 0.0323(19) 0.048(2) 0.0192(14) 0.0048(15) 0.0102(13) -0.0016(13)
C20 0.0239(15) 0.0320(16) 0.0204(13) 0.0022(12) 0.0103(12) 0.0024(12)
C21 0.0303(19) 0.048(2) 0.0262(16) 0.0020(16) -0.0074(14) 0.0008(15)
C22 0.0231(15) 0.0220(14) 0.0191(12) -0.0015(11) 0.0053(11) -0.0007(10)
C23 0.0299(16) 0.0225(14) 0.0188(12) -0.0011(12) 0.0050(11) -0.0021(11)
C24 0.0295(17) 0.0239(15) 0.0208(13) -0.0016(12) -0.0024(12) 0.0001(11)
C25 0.0207(16) 0.0267(15) 0.0302(16) 0.0007(12) 0.0004(12) 0.0000(12)
C26 0.0193(15) 0.0196(13) 0.0275(14) 0.0007(10) 0.0054(12) -0.0010(11)
C27 0.060(3) 0.046(2) 0.0200(15) 0.013(2) 0.0080(16) 0.0018(15)
N1S 0.092(4) 0.124(6) 0.072(4) -0.029(4) -0.011(3) 0.010(4)
C1S 0.052(3) 0.069(3) 0.048(3) -0.016(2) 0.006(2) -0.001(2)
C2S 0.079(4) 0.067(4) 0.055(3) -0.002(3) 0.000(3) 0.012(3)

loop_
_atom_type_symbol
_atom_type_description
_atom_type_scat_dispersion_real
_atom_type_scat_dispersion_imag
_atom_type_scat_source
H H 0 0 'International Tables Vol C Tables 4.2.6.8 and 6.1.1.4'
C C 0.0033 0.0016 'International Tables Vol C Tables 4.2.6.8 and 6.1.1.4'
N N 0.0061 0.0033 'International Tables Vol C Tables 4.2.6.8 and 6.1.1.4'
O O 0.0106 0.006 'International Tables Vol C Tables 4.2.6.8 and 6.1.1.4'
Ru Ru -1.2594 0.8363 'International Tables Vol C Tables 4.2.6.8 and 6.1.1.4'

loop_
_geom_angle_atom_site_label_1
_geom_angle_atom_site_label_2
_geom_angle_atom_site_label_3
_geom_angle
_geom_angle_publ_flag
N1 Ru1 N2 80.47(10) yes
N2 Ru1 N3 80.81(10) yes
N1 Ru1 N3 161.28(10) no
N2 Ru1 N4 91.42(10) no
N3 Ru1 N4 91.86(9) no
N1 Ru1 N4 88.20(9) no
N2 Ru1 N5 92.34(10) no
N3 Ru1 N5 92.06(9) no
N1 Ru1 N5 89.11(9) no
N4 Ru1 N5 174.95(9) no
N2 Ru1 O1 176.31(9) no
N3 Ru1 O1 95.76(9) no
N1 Ru1 O1 102.94(10) no
N4 Ru1 O1 87.32(9) no
N5 Ru1 O1 89.13(9) no
Ru1 O1 H1A 101(4) no
Ru1 O1 H1B 100(4) no
H1A O1 H1B 107(5) no
C17 O3 C21 116.3(3) no
C23 O5 C27 116.3(3) no
C1 N1 C5 118.7(3) no
C1 N1 Ru1 129.8(2) no
C5 N1 Ru1 111.48(19) no
C6 N2 C10 121.7(2) no
C6 N2 Ru1 119.66(19) no
C10 N2 Ru1 118.65(19) no
C15 N3 C11 118.5(2) no
C15 N3 Ru1 128.3(2) no
C11 N3 Ru1 113.25(19) no
C20 N4 C16 119.0(3) no
C20 N4 Ru1 121.5(2) no
C16 N4 Ru1 119.41(18) no
C26 N5 C22 118.3(3) no
C26 N5 Ru1 120.78(19) no
C22 N5 Ru1 120.8(2) no
N1 C1 C2 122.6(3) no
N1 C1 H1 118.7 no
C2 C1 H1 118.7 no
C3 C2 C1 119.3(3) no
C3 C2 H2 120.4 no
C1 C2 H2 120.4 no
C4 C3 C2 118.9(3) no
C4 C3 H3 120.5 no
C2 C3 H3 120.5 no
C3 C4 C5 119.5(3) no
C3 C4 H4 120.2 no
C5 C4 H4 120.2 no
N1 C5 C4 120.9(3) no
N1 C5 C6 115.7(3) no
C4 C5 C6 123.4(3) no
N2 C6 C7 120.1(3) no
N2 C6 C5 112.4(3) no
C7 C6 C5 127.4(3) no
C8 C7 C6 119.2(3) no
C8 C7 H7 120.4 no
C6 C7 H7 120.4 no
C7 C8 C9 120.4(3) no
C7 C8 H8 119.8 no
C9 C8 H8 119.8 no
C10 C9 C8 118.3(3) no
C10 C9 H9 120.8 no
C8 C9 H9 120.8 no
N2 C10 C9 120.2(3) no
N2 C10 C11 112.6(2) no
C9 C10 C11 127.2(3) no
N3 C11 C12 121.2(3) no
N3 C11 C10 114.7(2) no
C12 C11 C10 124.1(3) no
C13 C12 C11 119.1(3) no
C13 C12 H12 120.4 no
C11 C12 H12 120.4 no
C14 C13 C12 119.8(3) no
C14 C13 H13 120.1 no
C12 C13 H13 120.1 no
C13 C14 C15 119.3(3) no
C13 C14 H14 120.3 no
C15 C14 H14 120.3 no
N3 C15 C14 122.1(3) no
N3 C15 H15 118.9 no
C14 C15 H15 118.9 no
O2 C16 N4 121.2(3) no
O2 C16 C17 120.1(3) no
N4 C16 C17 118.7(3) no
C18 C17 O3 126.4(3) no
C18 C17 C16 121.3(3) no
O3 C17 C16 112.3(3) no
C17 C18 C19 118.1(3) no
C17 C18 H18 121 no
C19 C18 H18 121 no
C20 C19 C18 119.5(3) no
C20 C19 H19 120.2 no
C18 C19 H19 120.2 no
C19 C20 N4 123.4(3) no
C19 C20 H20 118.3 no
N4 C20 H20 118.3 no
O3 C21 H21A 109.5 no
O3 C21 H21B 109.5 no
H21A C21 H21B 109.5 no
O3 C21 H21C 109.5 no
H21A C21 H21C 109.5 no
H21B C21 H21C 109.5 no
O4 C22 N5 121.2(3) no
O4 C22 C23 119.8(3) no
N5 C22 C23 118.9(3) no
C24 C23 O5 126.1(3) no
C24 C23 C22 121.2(3) no
O5 C23 C22 112.7(3) no
C23 C24 C25 118.4(3) no
C23 C24 H24 120.8 no
C25 C24 H24 120.8 no
C26 C25 C24 118.9(3) no
C26 C25 H25 120.6 no
C24 C25 H25 120.6 no
N5 C26 C25 124.2(3) no
N5 C26 H26 117.9 no
C25 C26 H26 117.9 no
O5 C27 H27A 109.5 no
O5 C27 H27B 109.5 no
H27A C27 H27B 109.5 no
O5 C27 H27C 109.5 no
H27A C27 H27C 109.5 no
H27B C27 H27C 109.5 no
N1S C1S C2S 176.9(7) no
C1S C2S H2SA 109.5 no
C1S C2S H2SB 109.5 no
H2SA C2S H2SB 109.5 no
C1S C2S H2SC 109.5 no
H2SA C2S H2SC 109.5 no
H2SB C2S H2SC 109.5 no
H1WA O1WA H2WA 111(5) no
H1WB O1WB H2WB 104(5) no

loop_
_geom_bond_atom_site_label_1
_geom_bond_atom_site_label_2
_geom_bond_distance
_geom_bond_publ_flag
Ru1 O1 2.163(2) yes
Ru1 N1 2.084(3) yes
Ru1 N2 1.933(2) yes
Ru1 N3 2.043(2) yes
Ru1 N4 2.124(2) yes
Ru1 N5 2.131(2) yes
O1 H1A 0.837(19) no
O1 H1B 0.831(19) no
O2 C16 1.281(3) yes
O3 C17 1.370(4) yes
O3 C21 1.434(4) no
O4 C22 1.283(4) yes
O5 C23 1.371(4) yes
O5 C27 1.433(4) no
N1 C1 1.333(4) no
N1 C5 1.378(4) no
N2 C6 1.350(4) no
N2 C10 1.365(3) no
N3 C15 1.356(4) no
N3 C11 1.377(3) no
N4 C16 1.370(4) yes
N4 C20 1.365(3) yes
N5 C22 1.372(4) yes
N5 C26 1.360(4) yes
C1 C2 1.392(4) no
C1 H1 0.93 no
C2 C3 1.386(5) no
C2 H2 0.93 no
C3 C4 1.383(4) no
C3 H3 0.93 no
C4 C5 1.399(4) no
C4 H4 0.93 no
C5 C6 1.482(4) no
C6 C7 1.393(4) no
C7 C8 1.389(4) no
C7 H7 0.93 no
C8 C9 1.404(4) no
C8 H8 0.93 no
C9 C10 1.394(4) no
C9 H9 0.93 no
C10 C11 1.479(4) no
C11 C12 1.395(4) no
C12 C13 1.385(4) no
C12 H12 0.93 no
C13 C14 1.381(5) no
C13 H13 0.93 no
C14 C15 1.386(4) no
C14 H14 0.93 no
C15 H15 0.93 no
C16 C17 1.443(4) yes
C17 C18 1.366(4) yes
C18 C19 1.411(5) yes
C18 H18 0.93 no
C19 C20 1.362(5) yes
C19 H19 0.93 no
C20 H20 0.93 no
C21 H21A 0.96 no
C21 H21B 0.96 no
C21 H21C 0.96 no
C22 C23 1.445(4) yes
C23 C24 1.360(5) yes
C24 C25 1.410(5) yes
C24 H24 0.93 no
C25 C26 1.366(4) yes
C25 H25 0.93 no
C26 H26 0.93 no
C27 H27A 0.96 no
C27 H27B 0.96 no
C27 H27C 0.96 no
N1S C1S 1.132(7) no
C1S C2S 1.392(7) no
C2S H2SA 0.96 no
C2S H2SB 0.96 no
C2S H2SC 0.96 no
O1WA H1WA 0.83(2) no
O1WA H2WA 0.81(2) no
O1WB H1WB 0.82(2) no
O1WB H2WB 0.84(2) no

loop_
_geom_hbond_atom_site_label_D
_geom_hbond_atom_site_label_H
_geom_hbond_atom_site_label_A
_geom_hbond_distance_DH
_geom_hbond_distance_HA
_geom_hbond_distance_DA
_geom_hbond_angle_DHA
_geom_hbond_publ_flag
O1 H1A O2 0.837(19) 1.78(3) 2.561(3) 155(5) yes
O1 H1B O4 0.831(19) 1.76(3) 2.550(3) 159(5) yes

loop_
_geom_torsion_atom_site_label_1
_geom_torsion_atom_site_label_2
_geom_torsion_atom_site_label_3
_geom_torsion_atom_site_label_4
_geom_torsion
_geom_torsion_publ_flag
N2 Ru1 N1 C1 -179.1(3) no
N3 Ru1 N1 C1 179.6(3) no
N4 Ru1 N1 C1 89.1(3) no
N5 Ru1 N1 C1 -86.6(3) no
O1 Ru1 N1 C1 2.3(3) no
N2 Ru1 N1 C5 4.01(19) no
N3 Ru1 N1 C5 2.8(4) no
N4 Ru1 N1 C5 -87.7(2) no
N5 Ru1 N1 C5 96.5(2) no
O1 Ru1 N1 C5 -174.57(19) no
N3 Ru1 N2 C6 178.0(2) no
N1 Ru1 N2 C6 -1.6(2) no
N4 Ru1 N2 C6 86.4(2) no
N5 Ru1 N2 C6 -90.3(2) no
N3 Ru1 N2 C10 -1.3(2) no
N1 Ru1 N2 C10 179.1(2) no
N4 Ru1 N2 C10 -92.9(2) no
N5 Ru1 N2 C10 90.4(2) no
N2 Ru1 N3 C15 -178.1(3) no
N1 Ru1 N3 C15 -176.9(3) no
N4 Ru1 N3 C15 -87.0(3) no
N5 Ru1 N3 C15 89.8(3) no
O1 Ru1 N3 C15 0.5(3) no
N2 Ru1 N3 C11 0.09(19) no
N1 Ru1 N3 C11 1.3(4) no
N4 Ru1 N3 C11 91.23(19) no
N5 Ru1 N3 C11 -91.95(19) no
O1 Ru1 N3 C11 178.72(19) no
N2 Ru1 N4 C20 35.1(2) no
N3 Ru1 N4 C20 -45.8(2) no
N1 Ru1 N4 C20 115.5(2) no
O1 Ru1 N4 C20 -141.5(2) no
N2 Ru1 N4 C16 -141.0(2) no
N3 Ru1 N4 C16 138.1(2) no
N1 Ru1 N4 C16 -60.6(2) no
O1 Ru1 N4 C16 42.5(2) no
N2 Ru1 N5 C26 -30.0(2) no
N3 Ru1 N5 C26 50.9(2) no
N1 Ru1 N5 C26 -110.4(2) no
O1 Ru1 N5 C26 146.6(2) no
N2 Ru1 N5 C22 146.6(2) no
N3 Ru1 N5 C22 -132.5(2) no
N1 Ru1 N5 C22 66.2(2) no
O1 Ru1 N5 C22 -36.8(2) no
C5 N1 C1 C2 1.8(4) no
Ru1 N1 C1 C2 -174.9(2) no
N1 C1 C2 C3 1.1(5) no
C1 C2 C3 C4 -2.5(5) no
C2 C3 C4 C5 1.0(5) no
C1 N1 C5 C4 -3.3(4) no
Ru1 N1 C5 C4 174.0(2) no
C1 N1 C5 C6 177.0(3) no
Ru1 N1 C5 C6 -5.7(3) no
C3 C4 C5 N1 1.9(5) no
C3 C4 C5 C6 -178.4(3) no
C10 N2 C6 C7 -3.0(4) no
Ru1 N2 C6 C7 177.7(2) no
C10 N2 C6 C5 178.2(2) no
Ru1 N2 C6 C5 -1.1(3) no
N1 C5 C6 N2 4.7(4) no
C4 C5 C6 N2 -175.1(3) no
N1 C5 C6 C7 -174.0(3) no
C4 C5 C6 C7 6.3(5) no
N2 C6 C7 C8 1.3(4) no
C5 C6 C7 C8 179.8(3) no
C6 C7 C8 C9 0.7(5) no
C7 C8 C9 C10 -1.0(5) no
C6 N2 C10 C9 2.7(4) no
Ru1 N2 C10 C9 -178.0(2) no
C6 N2 C10 C11 -177.2(3) no
Ru1 N2 C10 C11 2.1(3) no
C8 C9 C10 N2 -0.7(4) no
C8 C9 C10 C11 179.2(3) no
C15 N3 C11 C12 0.2(4) no
Ru1 N3 C11 C12 -178.2(2) no
C15 N3 C11 C10 179.4(3) no
Ru1 N3 C11 C10 1.0(3) no
N2 C10 C11 N3 -2.0(4) no
C9 C10 C11 N3 178.1(3) no
N2 C10 C11 C12 177.2(3) no
C9 C10 C11 C12 -2.7(5) no
N3 C11 C12 C13 0.3(4) no
C10 C11 C12 C13 -178.8(3) no
C11 C12 C13 C14 -0.7(5) no
C12 C13 C14 C15 0.6(5) no
C11 N3 C15 C14 -0.3(4) no
Ru1 N3 C15 C14 177.9(2) no
C13 C14 C15 N3 -0.1(5) no
C20 N4 C16 O2 176.6(3) no
Ru1 N4 C16 O2 -7.2(4) no
C20 N4 C16 C17 -2.4(4) no
Ru1 N4 C16 C17 173.8(2) no
C21 O3 C17 C18 1.6(5) no
C21 O3 C17 C16 -177.7(3) no
O2 C16 C17 C18 -176.9(3) no
N4 C16 C17 C18 2.0(5) no
O2 C16 C17 O3 2.4(4) no
N4 C16 C17 O3 -178.6(3) no
O3 C17 C18 C19 -179.7(3) no
C16 C17 C18 C19 -0.5(5) no
C17 C18 C19 C20 -0.7(6) no
C18 C19 C20 N4 0.4(6) no
C16 N4 C20 C19 1.2(5) no
Ru1 N4 C20 C19 -174.9(3) no
C26 N5 C22 O4 -174.9(3) no
Ru1 N5 C22 O4 8.4(4) no
C26 N5 C22 C23 2.9(4) no
Ru1 N5 C22 C23 -173.8(2) no
C27 O5 C23 C24 3.8(5) no
C27 O5 C23 C22 -177.1(3) no
O4 C22 C23 C24 175.1(3) no
N5 C22 C23 C24 -2.8(5) no
O4 C22 C23 O5 -4.0(4) no
N5 C22 C23 O5 178.1(3) no
O5 C23 C24 C25 179.9(3) no
C22 C23 C24 C25 0.9(5) no
C23 C24 C25 C26 0.7(5) no
C22 N5 C26 C25 -1.3(4) no
Ru1 N5 C26 C25 175.3(2) no
C24 C25 C26 N5 -0.6(5) no
